data_4341372
loop_
_publ_author_name
'Mart\'in, Carmen'
'Whiteoak, Christopher J.'
'Martin, Eddy'
'Escudero-Ad\'an, Eduardo C'
'Gal\'an-Mascar\'os, Jos\'e Ram\'on'
'Kleij, Arjan W.'

_publ_section_title
;
 Synthesis and Structural Features of Co(II) and Co(III) Complexes
 Supported by Aminotrisphenolate Ligand Scaffolds.
;
_journal_issue 21
_journal_name_full 'Inorganic chemistry'
_journal_page_first 11675
_journal_page_last 11681
_journal_paper_doi 10.1021/ic501883z
_journal_volume 53
_journal_year 2014
_chemical_formula_sum 'C42 H52 Cl2 Co N5 O3'
_chemical_formula_weight 804.71
_chemical_name_systematic
;
 ?
;
_space_group_IT_number 2
_space_group_name_Hall '-P 1'
_symmetry_cell_setting triclinic
_symmetry_space_group_name_Hall '-P 1'
_symmetry_space_group_name_H-M 'P -1'
_atom_sites_solution_hydrogens geom
_audit_creation_method SHELXL-2012
_cell_angle_alpha 108.305(2)
_cell_angle_beta 99.116(2)
_cell_angle_gamma 104.538(2)
_cell_formula_units_Z 2
_cell_length_a 11.4464(6)
_cell_length_b 12.3420(6)
_cell_length_c 15.9066(7)
_cell_measurement_reflns_used 943
_cell_measurement_temperature 100(2)
_cell_measurement_theta_max 21.75
_cell_measurement_theta_min 2.18
_cell_volume 1995.11(17)
_computing_cell_refinement 'Bruker APEX2 v2011.4-0'
_computing_data_collection 'Bruker APEX2 v2011.4-0'
_computing_data_reduction 'Bruker SAINT V7.60A'
_computing_molecular_graphics 'Bruker SHELXTL'
_computing_publication_material 'Bruker SHELXTL'
_computing_structure_refinement 'SHELXL-2012 (Sheldrick, 2012)'
_computing_structure_solution Sir2011
_diffrn_ambient_temperature 100(2)
_diffrn_detector_area_resol_mean 512
_diffrn_detector_type '4K CCD area detector APEX II'
_diffrn_measured_fraction_theta_full 0.996
_diffrn_measured_fraction_theta_max 0.964
_diffrn_measurement_device_type 'APEX DUO Kappa 4-axis goniometer'
_diffrn_measurement_method
;
 Fullsphere data collection, phi and omega scans
;
_diffrn_measurement_specimen_support 'magnetic support with MicroMount'
_diffrn_radiation_monochromator 'Quazar MX Multilayer Optics'
_diffrn_radiation_type MoK\a
_diffrn_radiation_wavelength 0.71073
_diffrn_reflns_av_unetI/netI 0.0501
_diffrn_reflns_Laue_measured_fraction_full 0.996
_diffrn_reflns_Laue_measured_fraction_max 0.964
_diffrn_reflns_limit_h_max 14
_diffrn_reflns_limit_h_min -15
_diffrn_reflns_limit_k_max 15
_diffrn_reflns_limit_k_min -16
_diffrn_reflns_limit_l_max 21
_diffrn_reflns_limit_l_min 0
_diffrn_reflns_number 9576
_diffrn_reflns_point_group_measured_fraction_full 0.996
_diffrn_reflns_point_group_measured_fraction_max 0.964
_diffrn_reflns_theta_full 25.242
_diffrn_reflns_theta_max 28.303
_diffrn_reflns_theta_min 1.902
_diffrn_source 'Microfocus source E025 IuS'
_diffrn_source_current 0.6
_diffrn_source_power 50
_diffrn_source_size '0.2 mm x 0.2 mm fine focus'
_diffrn_source_type 'Bruker APEX DUO'
_exptl_absorpt_coefficient_mu 0.609
_exptl_absorpt_correction_T_max 0.976
_exptl_absorpt_correction_T_min 0.806
_exptl_absorpt_correction_type empirical
_exptl_absorpt_process_details
; 
 TWINABS Version 2008/0 Bruker-Nonius
 Blessing, Acta Cryst. (1995) A51 33-38
;
_exptl_crystal_colour red
_exptl_crystal_density_diffrn 1.340
_exptl_crystal_description block
_exptl_crystal_F_000 848
_exptl_crystal_size_max 0.15
_exptl_crystal_size_mid 0.08
_exptl_crystal_size_min 0.04
_refine_diff_density_max 0.394
_refine_diff_density_min -0.471
_refine_diff_density_rms 0.068
_refine_ls_extinction_method none
_refine_ls_goodness_of_fit_ref 1.039
_refine_ls_hydrogen_treatment constr
_refine_ls_matrix_type full
_refine_ls_number_parameters 516
_refine_ls_number_reflns 9576
_refine_ls_number_restraints 33
_refine_ls_restrained_S_all 1.043
_refine_ls_R_factor_all 0.0586
_refine_ls_R_factor_gt 0.0431
_refine_ls_shift/su_max 0.000
_refine_ls_shift/su_mean 0.000
_refine_ls_structure_factor_coef Fsqd
_refine_ls_weighting_details
;
 w=1/[\s^2^(Fo^2^)+(0.0428P)^2^+1.1614P]
 where P=(Fo^2^+2Fc^2^)/3
;
_refine_ls_weighting_scheme calc
_refine_ls_wR_factor_gt 0.0999
_refine_ls_wR_factor_ref 0.1072
_reflns_Friedel_coverage 0.000
_reflns_number_gt 7714
_reflns_number_total 9576
_reflns_threshold_expression >2sigma(I)
_cod_data_source_file ic501883z_si_004.cif
_cod_data_source_block mo_C112_15
_cod_depositor_comments
;
The following automatic conversions were performed:

'_symmetry_cell_setting' value 'Triclinic' changed to 'triclinic'
according to
/home/saulius/struct/COD-crude-data--automatic-downloads/rss-feeds/ACS/lib/dictionaries/cif_core.dic
dictionary named 'cif_core.dic' version 2.4.2 from 2011-04-26.

Automatic conversion script
Id: cif_fix_values 2827 2014-09-09 07:05:25Z andrius 

 Adding full bibliography for 4341366--4341372.cif.
;
_cod_original_sg_symbol_H-M P-1
_cod_database_code 4341372
_shelx_space_group_comment
;
The symmetry employed for this shelxl refinement is uniquely defined
by the following loop, which should always be used as a source of
symmetry information in preference to the above space-group names.
They are only intended as comments.
;
_shelx_estimated_absorpt_t_min 0.914
_shelx_estimated_absorpt_t_max 0.976
_shelxl_version_number 2012-9

loop_
_space_group_symop_operation_xyz
'x, y, z'
'-x, -y, -z'

loop_
_atom_site_label
_atom_site_type_symbol
_atom_site_fract_x
_atom_site_fract_y
_atom_site_fract_z
_atom_site_U_iso_or_equiv
_atom_site_adp_type
_atom_site_occupancy
_atom_site_site_symmetry_order
_atom_site_calc_flag
_atom_site_refinement_flags_posn
_atom_site_refinement_flags_adp
_atom_site_refinement_flags_occupancy
_atom_site_disorder_assembly
_atom_site_disorder_group
Co1 Co 0.15099(2) 0.35725(2) 0.18622(2) 0.01149(8) Uani 1 1 d . . . . .
N1 N 0.19407(14) 0.43742(15) 0.32389(11) 0.0129(3) Uani 1 1 d . . . . .
N2 N 0.28638(15) 0.48573(15) 0.16973(11) 0.0140(3) Uani 1 1 d . . . . .
N3 N 0.53925(17) 0.70795(17) 0.07960(13) 0.0239(4) Uani 1 1 d . . . . .
N4 N 0.09701(15) 0.27582(15) 0.05125(11) 0.0132(3) Uani 1 1 d . . . . .
N5 N -0.06317(18) 0.08684(16) -0.23096(12) 0.0206(4) Uani 1 1 d . . . . .
O1 O 0.26352(12) 0.26488(12) 0.18672(9) 0.0146(3) Uani 1 1 d . . . . .
O2 O 0.02501(12) 0.22453(12) 0.18737(9) 0.0138(3) Uani 1 1 d . . . . .
O3 O 0.03659(12) 0.44231(12) 0.16972(9) 0.0137(3) Uani 1 1 d . . . . .
C1 C 0.32475(17) 0.44471(18) 0.36465(13) 0.0154(4) Uani 1 1 d . . . . .
H1A H 0.3829 0.4893 0.3379 0.019 Uiso 1 1 calc R U . . .
H1B H 0.3473 0.4910 0.4315 0.019 Uiso 1 1 calc R U . . .
C2 C 0.34152(17) 0.32399(19) 0.34890(14) 0.0149(4) Uani 1 1 d . . . . .
C3 C 0.31155(17) 0.24138(18) 0.25826(13) 0.0138(4) Uani 1 1 d . . . . .
C4 C 0.33954(18) 0.13264(19) 0.24427(14) 0.0173(4) Uani 1 1 d . . . . .
C5 C 0.38799(19) 0.1081(2) 0.31942(15) 0.0204(4) Uani 1 1 d . . . . .
H5 H 0.4058 0.0346 0.3090 0.025 Uiso 1 1 calc R U . . .
C6 C 0.41161(19) 0.1869(2) 0.40950(15) 0.0204(4) Uani 1 1 d . . . . .
C7 C 0.38793(18) 0.2946(2) 0.42242(14) 0.0184(4) Uani 1 1 d . . . . .
H7 H 0.4037 0.3502 0.4831 0.022 Uiso 1 1 calc R U . . .
C8 C 0.3159(2) 0.0453(2) 0.14811(15) 0.0226(5) Uani 1 1 d . . . . .
H8A H 0.2260 0.0136 0.1189 0.034 Uiso 1 1 calc R U . . .
H8B H 0.3469 -0.0213 0.1498 0.034 Uiso 1 1 calc R U . . .
H8C H 0.3594 0.0867 0.1130 0.034 Uiso 1 1 calc R U . . .
C9 C 0.4644(2) 0.1572(2) 0.49004(17) 0.0321(6) Uani 1 1 d . . . . .
H9A H 0.4464 0.0698 0.4709 0.048 Uiso 1 1 calc R U . . .
H9B H 0.4259 0.1853 0.5400 0.048 Uiso 1 1 calc R U . . .
H9C H 0.5550 0.1973 0.5113 0.048 Uiso 1 1 calc R U . . .
C10 C 0.10923(17) 0.37108(18) 0.36797(13) 0.0142(4) Uani 1 1 d . . . . .
H10A H 0.1346 0.3008 0.3701 0.017 Uiso 1 1 calc R U . . .
H10B H 0.1221 0.4251 0.4320 0.017 Uiso 1 1 calc R U . . .
C11 C -0.02737(17) 0.32759(18) 0.32090(13) 0.0130(4) Uani 1 1 d . . . . .
C12 C -0.06319(18) 0.25070(17) 0.22840(13) 0.0132(4) Uani 1 1 d . . . . .
C13 C -0.19036(18) 0.20313(18) 0.18133(14) 0.0150(4) Uani 1 1 d . . . . .
C14 C -0.27647(18) 0.23898(19) 0.22727(14) 0.0170(4) Uani 1 1 d . . . . .
H14 H -0.3625 0.2076 0.1955 0.020 Uiso 1 1 calc R U . . .
C15 C -0.24125(18) 0.31916(19) 0.31812(14) 0.0171(4) Uani 1 1 d . . . . .
C16 C -0.11575(18) 0.36078(18) 0.36482(13) 0.0149(4) Uani 1 1 d . . . . .
H16 H -0.0900 0.4126 0.4275 0.018 Uiso 1 1 calc R U . . .
C17 C -0.22981(19) 0.1197(2) 0.08216(14) 0.0205(4) Uani 1 1 d . . . . .
H17A H -0.3183 0.1061 0.0567 0.031 Uiso 1 1 calc R U . . .
H17B H -0.2173 0.0426 0.0777 0.031 Uiso 1 1 calc R U . . .
H17C H -0.1795 0.1561 0.0476 0.031 Uiso 1 1 calc R U . . .
C18 C -0.3353(2) 0.3643(2) 0.36323(16) 0.0254(5) Uani 1 1 d . . . . .
H18A H -0.3355 0.3455 0.4187 0.038 Uiso 1 1 calc R U . . .
H18B H -0.4186 0.3250 0.3206 0.038 Uiso 1 1 calc R U . . .
H18C H -0.3127 0.4517 0.3797 0.038 Uiso 1 1 calc R U . . .
C19 C 0.19284(18) 0.56486(18) 0.35187(13) 0.0152(4) Uani 1 1 d . . . . .
H19A H 0.2251 0.6047 0.4193 0.018 Uiso 1 1 calc R U . . .
H19B H 0.2500 0.6085 0.3240 0.018 Uiso 1 1 calc R U . . .
C20 C 0.06606(18) 0.57479(18) 0.32429(13) 0.0144(4) Uani 1 1 d . . . . .
C21 C -0.00500(18) 0.51034(17) 0.23352(13) 0.0130(4) Uani 1 1 d . . . . .
C22 C -0.12590(18) 0.51834(18) 0.20776(14) 0.0151(4) Uani 1 1 d . . . . .
C23 C -0.16919(19) 0.59064(19) 0.27348(15) 0.0194(4) Uani 1 1 d . . . . .
H23 H -0.2498 0.5967 0.2557 0.023 Uiso 1 1 calc R U . . .
C24 C -0.1000(2) 0.65453(19) 0.36407(14) 0.0190(4) Uani 1 1 d . . . . .
C25 C 0.0179(2) 0.64426(18) 0.38833(14) 0.0176(4) Uani 1 1 d . . . . .
H25 H 0.0666 0.6856 0.4500 0.021 Uiso 1 1 calc R U . . .
C26 C -0.20308(19) 0.4475(2) 0.11113(14) 0.0195(4) Uani 1 1 d . . . . .
H26A H -0.1771 0.4909 0.0716 0.029 Uiso 1 1 calc R U . . .
H26B H -0.2915 0.4370 0.1088 0.029 Uiso 1 1 calc R U . . .
H26C H -0.1912 0.3684 0.0898 0.029 Uiso 1 1 calc R U . . .
C27 C -0.1508(2) 0.7330(2) 0.43270(16) 0.0291(5) Uani 1 1 d . . . . .
H27A H -0.1593 0.8005 0.4151 0.044 Uiso 1 1 calc R U . . .
H27B H -0.0932 0.7641 0.4937 0.044 Uiso 1 1 calc R U . . .
H27C H -0.2327 0.6852 0.4337 0.044 Uiso 1 1 calc R U . . .
C28 C 0.26489(18) 0.58017(19) 0.15203(14) 0.0173(4) Uani 1 1 d . . . . .
H28 H 0.1888 0.5946 0.1595 0.021 Uiso 1 1 calc R U . . .
C29 C 0.34456(19) 0.65686(19) 0.12411(14) 0.0185(4) Uani 1 1 d . . . . .
H29 H 0.3227 0.7214 0.1131 0.022 Uiso 1 1 calc R U . . .
C30 C 0.45903(18) 0.63978(19) 0.11175(14) 0.0176(4) Uani 1 1 d . . . . .
C31 C 0.48448(19) 0.5452(2) 0.13479(15) 0.0200(4) Uani 1 1 d . . . . .
H31 H 0.5623 0.5320 0.1322 0.024 Uiso 1 1 calc R U . . .
C32 C 0.39798(18) 0.47195(19) 0.16103(14) 0.0175(4) Uani 1 1 d . . . . .
H32 H 0.4178 0.4076 0.1739 0.021 Uiso 1 1 calc R U . . .
C33 C 0.6650(2) 0.7002(2) 0.08364(18) 0.0301(5) Uani 1 1 d . . . . .
H33A H 0.7081 0.7181 0.1472 0.045 Uiso 1 1 calc R U . . .
H33B H 0.7114 0.7585 0.0611 0.045 Uiso 1 1 calc R U . . .
H33C H 0.6599 0.6187 0.0454 0.045 Uiso 1 1 calc R U . . .
C34 C 0.5087(2) 0.7994(2) 0.04926(19) 0.0327(6) Uani 1 1 d . . . . .
H34A H 0.4200 0.7702 0.0169 0.049 Uiso 1 1 calc R U . . .
H34B H 0.5595 0.8163 0.0079 0.049 Uiso 1 1 calc R U . . .
H34C H 0.5260 0.8733 0.1026 0.049 Uiso 1 1 calc R U . . .
C35 C 0.05277(18) 0.32791(19) -0.00376(14) 0.0160(4) Uani 1 1 d . . . . .
H35 H 0.0573 0.4098 0.0233 0.019 Uiso 1 1 calc R U . . .
C36 C 0.00140(19) 0.27007(19) -0.09659(14) 0.0165(4) Uani 1 1 d . . . . .
H36 H -0.0272 0.3124 -0.1317 0.020 Uiso 1 1 calc R U . . .
C37 C -0.00901(18) 0.14784(18) -0.14002(13) 0.0152(4) Uani 1 1 d . . . . .
C38 C 0.03807(18) 0.09374(18) -0.08188(13) 0.0150(4) Uani 1 1 d . . . . .
H38 H 0.0352 0.0121 -0.1066 0.018 Uiso 1 1 calc R U . . .
C39 C 0.08783(18) 0.15906(18) 0.01015(13) 0.0145(4) Uani 1 1 d . . . . .
H39 H 0.1177 0.1197 0.0473 0.017 Uiso 1 1 calc R U . . .
C40 C -0.1131(2) 0.1462(2) -0.28631(15) 0.0276(5) Uani 1 1 d . . . . .
H40A H -0.1697 0.1842 -0.2576 0.041 Uiso 1 1 calc R U . . .
H40B H -0.1590 0.0868 -0.3476 0.041 Uiso 1 1 calc R U . . .
H40C H -0.0444 0.2079 -0.2912 0.041 Uiso 1 1 calc R U . . .
C41 C -0.0505(2) -0.0297(2) -0.27935(15) 0.0247(5) Uani 1 1 d . . . . .
H41A H 0.0323 -0.0176 -0.2913 0.037 Uiso 1 1 calc R U . . .
H41B H -0.1149 -0.0707 -0.3376 0.037 Uiso 1 1 calc R U . . .
H41C H -0.0603 -0.0790 -0.2416 0.037 Uiso 1 1 calc R U . . .
C1S C 0.7121(12) 1.0463(5) 0.3490(6) 0.0439(18) Uani 0.6 1 d D U P A 1
H1S1 H 0.7671 1.0646 0.3097 0.053 Uiso 0.6 1 calc R U P A 1
H1S2 H 0.6663 1.1054 0.3606 0.053 Uiso 0.6 1 calc R U P A 1
Cl1S Cl 0.8017(6) 1.0581(6) 0.4520(3) 0.087(2) Uani 0.6 1 d D U P A 1
Cl2S Cl 0.6057(2) 0.9001(2) 0.29298(16) 0.0531(5) Uani 0.6 1 d D U P A 1
C1S' C 0.730(2) 1.0628(6) 0.3621(10) 0.049(3) Uani 0.4 1 d D U P B 2
H1S3 H 0.7823 1.1148 0.3365 0.059 Uiso 0.4 1 calc R U P B 2
H1S4 H 0.6686 1.1009 0.3839 0.059 Uiso 0.4 1 calc R U P B 2
Cl1' Cl 0.8237(8) 1.0501(7) 0.4528(3) 0.0536(10) Uani 0.4 1 d D U P B 2
Cl2' Cl 0.6518(4) 0.9200(4) 0.2766(3) 0.0893(14) Uani 0.4 1 d D U P B 2

loop_
_atom_site_aniso_label
_atom_site_aniso_U_11
_atom_site_aniso_U_22
_atom_site_aniso_U_33
_atom_site_aniso_U_23
_atom_site_aniso_U_13
_atom_site_aniso_U_12
Co1 0.01107(13) 0.01223(14) 0.01212(13) 0.00483(10) 0.00383(10) 0.00437(10)
N1 0.0112(7) 0.0139(8) 0.0139(8) 0.0052(7) 0.0030(6) 0.0044(6)
N2 0.0117(8) 0.0148(8) 0.0158(8) 0.0059(7) 0.0038(7) 0.0043(6)
N3 0.0205(9) 0.0240(10) 0.0322(11) 0.0171(9) 0.0109(8) 0.0047(8)
N4 0.0128(8) 0.0145(8) 0.0150(8) 0.0070(7) 0.0062(7) 0.0051(6)
N5 0.0318(10) 0.0147(9) 0.0139(9) 0.0057(7) 0.0024(8) 0.0070(8)
O1 0.0151(7) 0.0172(7) 0.0145(7) 0.0074(6) 0.0043(6) 0.0078(6)
O2 0.0138(6) 0.0125(7) 0.0159(7) 0.0050(6) 0.0064(6) 0.0045(5)
O3 0.0133(6) 0.0150(7) 0.0144(7) 0.0059(6) 0.0044(5) 0.0063(5)
C1 0.0115(9) 0.0190(11) 0.0138(9) 0.0047(8) 0.0017(8) 0.0043(8)
C2 0.0078(8) 0.0202(11) 0.0173(10) 0.0085(8) 0.0035(8) 0.0035(8)
C3 0.0084(8) 0.0174(10) 0.0186(10) 0.0106(8) 0.0054(8) 0.0030(7)
C4 0.0125(9) 0.0173(11) 0.0232(11) 0.0087(9) 0.0043(8) 0.0052(8)
C5 0.0186(10) 0.0194(11) 0.0290(12) 0.0146(9) 0.0066(9) 0.0082(9)
C6 0.0150(10) 0.0291(12) 0.0231(11) 0.0161(10) 0.0052(9) 0.0088(9)
C7 0.0130(9) 0.0272(12) 0.0169(10) 0.0097(9) 0.0054(8) 0.0068(8)
C8 0.0247(11) 0.0190(11) 0.0249(12) 0.0072(9) 0.0045(9) 0.0111(9)
C9 0.0354(14) 0.0387(15) 0.0292(13) 0.0197(12) 0.0059(11) 0.0161(12)
C10 0.0140(9) 0.0158(10) 0.0137(9) 0.0064(8) 0.0044(8) 0.0048(8)
C11 0.0133(9) 0.0139(10) 0.0141(9) 0.0082(8) 0.0039(8) 0.0041(7)
C12 0.0162(9) 0.0120(9) 0.0152(9) 0.0081(8) 0.0069(8) 0.0049(7)
C13 0.0168(10) 0.0119(10) 0.0163(10) 0.0060(8) 0.0040(8) 0.0034(8)
C14 0.0110(9) 0.0203(11) 0.0197(10) 0.0093(9) 0.0027(8) 0.0031(8)
C15 0.0149(9) 0.0189(11) 0.0208(10) 0.0095(9) 0.0087(8) 0.0058(8)
C16 0.0172(9) 0.0154(10) 0.0139(9) 0.0075(8) 0.0060(8) 0.0045(8)
C17 0.0171(10) 0.0210(11) 0.0190(11) 0.0031(9) 0.0010(8) 0.0065(8)
C18 0.0156(10) 0.0313(13) 0.0266(12) 0.0057(10) 0.0087(9) 0.0073(9)
C19 0.0174(10) 0.0127(10) 0.0137(9) 0.0031(8) 0.0025(8) 0.0050(8)
C20 0.0178(10) 0.0116(10) 0.0167(10) 0.0076(8) 0.0059(8) 0.0055(8)
C21 0.0157(9) 0.0128(10) 0.0151(9) 0.0082(8) 0.0078(8) 0.0062(8)
C22 0.0161(9) 0.0158(10) 0.0164(10) 0.0083(8) 0.0051(8) 0.0063(8)
C23 0.0173(10) 0.0223(11) 0.0241(11) 0.0120(9) 0.0070(9) 0.0102(9)
C24 0.0251(11) 0.0173(11) 0.0209(11) 0.0095(9) 0.0128(9) 0.0102(9)
C25 0.0253(11) 0.0136(10) 0.0157(10) 0.0062(8) 0.0074(9) 0.0066(8)
C26 0.0170(10) 0.0236(12) 0.0207(11) 0.0089(9) 0.0049(9) 0.0104(9)
C27 0.0368(13) 0.0330(14) 0.0265(12) 0.0105(11) 0.0163(11) 0.0219(11)
C28 0.0136(9) 0.0168(10) 0.0218(11) 0.0072(9) 0.0045(8) 0.0054(8)
C29 0.0178(10) 0.0169(11) 0.0227(11) 0.0105(9) 0.0036(9) 0.0058(8)
C30 0.0156(10) 0.0173(10) 0.0172(10) 0.0064(8) 0.0031(8) 0.0015(8)
C31 0.0133(9) 0.0239(11) 0.0257(11) 0.0112(9) 0.0067(9) 0.0075(8)
C32 0.0156(9) 0.0188(11) 0.0214(10) 0.0102(9) 0.0060(8) 0.0068(8)
C33 0.0172(11) 0.0380(15) 0.0410(14) 0.0218(12) 0.0139(10) 0.0054(10)
C34 0.0274(12) 0.0359(15) 0.0423(15) 0.0293(13) 0.0080(11) 0.0044(11)
C35 0.0188(10) 0.0156(10) 0.0167(10) 0.0076(8) 0.0071(8) 0.0070(8)
C36 0.0194(10) 0.0171(10) 0.0168(10) 0.0093(8) 0.0056(8) 0.0078(8)
C37 0.0155(9) 0.0157(10) 0.0147(10) 0.0068(8) 0.0047(8) 0.0034(8)
C38 0.0153(9) 0.0131(10) 0.0169(10) 0.0051(8) 0.0061(8) 0.0045(8)
C39 0.0130(9) 0.0179(10) 0.0161(10) 0.0100(8) 0.0051(8) 0.0055(8)
C40 0.0408(14) 0.0214(12) 0.0163(11) 0.0076(9) -0.0024(10) 0.0080(10)
C41 0.0330(12) 0.0191(12) 0.0180(11) 0.0030(9) 0.0058(10) 0.0073(10)
C1S 0.055(4) 0.038(3) 0.042(4) 0.020(3) 0.011(3) 0.017(3)
Cl1S 0.087(3) 0.067(3) 0.060(2) 0.0175(16) -0.0298(17) -0.0180(19)
Cl2S 0.0648(13) 0.0434(10) 0.0339(8) 0.0024(7) -0.0068(8) 0.0158(10)
C1S' 0.069(6) 0.035(4) 0.037(4) 0.003(3) 0.012(4) 0.021(4)
Cl1' 0.075(3) 0.0356(18) 0.0319(18) 0.0118(14) 0.0015(17) -0.0043(17)
Cl2' 0.092(3) 0.067(2) 0.057(2) -0.0149(16) -0.0074(19) 0.002(2)

loop_
_atom_type_symbol
_atom_type_description
_atom_type_scat_dispersion_real
_atom_type_scat_dispersion_imag
_atom_type_scat_source
C C 0.0033 0.0016 'International Tables Vol C Tables 4.2.6.8 and 6.1.1.4'
H H 0.0000 0.0000 'International Tables Vol C Tables 4.2.6.8 and 6.1.1.4'
N N 0.0061 0.0033 'International Tables Vol C Tables 4.2.6.8 and 6.1.1.4'
O O 0.0106 0.0060 'International Tables Vol C Tables 4.2.6.8 and 6.1.1.4'
Co Co 0.3494 0.9721 'International Tables Vol C Tables 4.2.6.8 and 6.1.1.4'
Cl Cl 0.1484 0.1585 'International Tables Vol C Tables 4.2.6.8 and 6.1.1.4'

loop_
_geom_angle_atom_site_label_1
_geom_angle_atom_site_label_2
_geom_angle_atom_site_label_3
_geom_angle
O2 Co1 O3 93.04(6)
O2 Co1 O1 87.87(6)
O3 Co1 O1 172.92(6)
O2 Co1 N4 85.53(6)
O3 Co1 N4 85.38(6)
O1 Co1 N4 87.69(6)
O2 Co1 N1 91.66(6)
O3 Co1 N1 92.26(6)
O1 Co1 N1 94.73(6)
N4 Co1 N1 176.23(6)
O2 Co1 N2 172.95(6)
O3 Co1 N2 89.34(6)
O1 Co1 N2 88.96(6)
N4 Co1 N2 88.05(7)
N1 Co1 N2 94.87(7)
C19 N1 C1 105.95(15)
C19 N1 C10 109.18(14)
C1 N1 C10 106.97(14)
C19 N1 Co1 110.99(12)
C1 N1 Co1 109.89(11)
C10 N1 Co1 113.52(12)
C28 N2 C32 114.93(17)
C28 N2 Co1 122.57(13)
C32 N2 Co1 121.68(14)
C30 N3 C34 121.75(18)
C30 N3 C33 120.36(19)
C34 N3 C33 117.58(18)
C35 N4 C39 116.04(17)
C35 N4 Co1 122.15(13)
C39 N4 Co1 121.30(13)
C37 N5 C40 120.26(18)
C37 N5 C41 121.44(18)
C40 N5 C41 117.11(18)
C3 O1 Co1 125.18(12)
C12 O2 Co1 116.33(12)
C21 O3 Co1 127.95(12)
C2 C1 N1 113.48(16)
C7 C2 C3 120.56(19)
C7 C2 C1 120.78(18)
C3 C2 C1 118.65(17)
O1 C3 C2 122.18(18)
O1 C3 C4 120.00(18)
C2 C3 C4 117.76(18)
C5 C4 C3 119.57(19)
C5 C4 C8 121.07(19)
C3 C4 C8 119.36(18)
C4 C5 C6 122.8(2)
C7 C6 C5 117.24(19)
C7 C6 C9 121.3(2)
C5 C6 C9 121.4(2)
C6 C7 C2 121.9(2)
C11 C10 N1 115.21(15)
C16 C11 C12 120.62(18)
C16 C11 C10 122.85(18)
C12 C11 C10 116.52(16)
O2 C12 C11 118.97(17)
O2 C12 C13 121.70(17)
C11 C12 C13 119.33(17)
C14 C13 C12 118.49(18)
C14 C13 C17 121.74(18)
C12 C13 C17 119.71(17)
C13 C14 C15 122.57(18)
C16 C15 C14 118.05(17)
C16 C15 C18 120.71(19)
C14 C15 C18 121.17(18)
C15 C16 C11 120.81(18)
C20 C19 N1 113.47(16)
C25 C20 C21 120.49(18)
C25 C20 C19 120.66(18)
C21 C20 C19 118.82(17)
O3 C21 C20 122.85(17)
O3 C21 C22 118.35(17)
C20 C21 C22 118.80(17)
C23 C22 C21 118.73(18)
C23 C22 C26 122.39(18)
C21 C22 C26 118.88(17)
C22 C23 C24 123.13(19)
C23 C24 C25 117.27(18)
C23 C24 C27 121.11(19)
C25 C24 C27 121.6(2)
C24 C25 C20 121.55(19)
N2 C28 C29 125.05(18)
C28 C29 C30 120.00(19)
N3 C30 C31 121.79(19)
N3 C30 C29 123.24(19)
C31 C30 C29 114.97(18)
C32 C31 C30 120.77(18)
N2 C32 C31 124.14(19)
N4 C35 C36 124.11(19)
C35 C36 C37 120.20(19)
N5 C37 C36 121.72(18)
N5 C37 C38 122.86(18)
C36 C37 C38 115.41(18)
C39 C38 C37 120.10(18)
N4 C39 C38 124.13(18)
Cl1S C1S Cl2S 109.9(4)
Cl1' C1S' Cl2' 110.0(5)

loop_
_geom_bond_atom_site_label_1
_geom_bond_atom_site_label_2
_geom_bond_distance
Co1 O2 1.8985(14)
Co1 O3 1.9079(13)
Co1 O1 1.9231(13)
Co1 N4 1.9783(16)
Co1 N1 2.0174(16)
Co1 N2 2.0350(17)
N1 C19 1.499(2)
N1 C1 1.501(2)
N1 C10 1.511(2)
N2 C28 1.351(3)
N2 C32 1.353(2)
N3 C30 1.358(3)
N3 C34 1.455(3)
N3 C33 1.459(3)
N4 C35 1.346(3)
N4 C39 1.351(3)
N5 C37 1.357(3)
N5 C40 1.447(3)
N5 C41 1.458(3)
O1 C3 1.331(2)
O2 C12 1.338(2)
O3 C21 1.334(2)
C1 C2 1.498(3)
C2 C7 1.396(3)
C2 C3 1.407(3)
C3 C4 1.416(3)
C4 C5 1.389(3)
C4 C8 1.504(3)
C5 C6 1.393(3)
C6 C7 1.382(3)
C6 C9 1.517(3)
C10 C11 1.500(3)
C11 C16 1.390(3)
C11 C12 1.404(3)
C12 C13 1.405(3)
C13 C14 1.395(3)
C13 C17 1.508(3)
C14 C15 1.395(3)
C15 C16 1.390(3)
C15 C18 1.510(3)
C19 C20 1.495(3)
C20 C25 1.394(3)
C20 C21 1.400(3)
C21 C22 1.417(3)
C22 C23 1.391(3)
C22 C26 1.498(3)
C23 C24 1.391(3)
C24 C25 1.392(3)
C24 C27 1.511(3)
C28 C29 1.373(3)
C29 C30 1.412(3)
C30 C31 1.409(3)
C31 C32 1.375(3)
C35 C36 1.374(3)
C36 C37 1.413(3)
C37 C38 1.415(3)
C38 C39 1.372(3)
C1S Cl1S 1.731(4)
C1S Cl2S 1.754(5)
C1S' Cl1' 1.730(5)
C1S' Cl2' 1.754(6)

loop_
_geom_torsion_atom_site_label_1
_geom_torsion_atom_site_label_2
_geom_torsion_atom_site_label_3
_geom_torsion_atom_site_label_4
_geom_torsion
O3 Co1 O2 C12 -36.90(13)
O1 Co1 O2 C12 150.13(13)
N4 Co1 O2 C12 -122.02(14)
N1 Co1 O2 C12 55.45(13)
C19 N1 C1 C2 176.11(16)
C10 N1 C1 C2 59.7(2)
Co1 N1 C1 C2 -63.93(18)
N1 C1 C2 C7 -124.12(19)
N1 C1 C2 C3 57.0(2)
Co1 O1 C3 C2 -34.0(2)
Co1 O1 C3 C4 148.94(14)
C7 C2 C3 O1 177.88(17)
C1 C2 C3 O1 -3.2(3)
C7 C2 C3 C4 -5.0(3)
C1 C2 C3 C4 173.92(17)
O1 C3 C4 C5 -179.09(18)
C2 C3 C4 C5 3.7(3)
O1 C3 C4 C8 0.7(3)
C2 C3 C4 C8 -176.43(18)
C3 C4 C5 C6 -0.4(3)
C8 C4 C5 C6 179.8(2)
C4 C5 C6 C7 -1.7(3)
C4 C5 C6 C9 179.9(2)
C5 C6 C7 C2 0.4(3)
C9 C6 C7 C2 178.8(2)
C3 C2 C7 C6 3.0(3)
C1 C2 C7 C6 -175.90(19)
C19 N1 C10 C11 80.2(2)
C1 N1 C10 C11 -165.61(16)
Co1 N1 C10 C11 -44.23(19)
N1 C10 C11 C16 -122.3(2)
N1 C10 C11 C12 57.4(2)
Co1 O2 C12 C11 -58.5(2)
Co1 O2 C12 C13 121.60(17)
C16 C11 C12 O2 177.35(17)
C10 C11 C12 O2 -2.3(3)
C16 C11 C12 C13 -2.7(3)
C10 C11 C12 C13 177.60(17)
O2 C12 C13 C14 -176.95(18)
C11 C12 C13 C14 3.1(3)
O2 C12 C13 C17 0.4(3)
C11 C12 C13 C17 -179.51(18)
C12 C13 C14 C15 -0.6(3)
C17 C13 C14 C15 -177.9(2)
C13 C14 C15 C16 -2.4(3)
C13 C14 C15 C18 174.7(2)
C14 C15 C16 C11 2.8(3)
C18 C15 C16 C11 -174.3(2)
C12 C11 C16 C15 -0.3(3)
C10 C11 C16 C15 179.34(18)
C1 N1 C19 C20 -174.74(16)
C10 N1 C19 C20 -59.9(2)
Co1 N1 C19 C20 66.01(18)
N1 C19 C20 C25 128.40(19)
N1 C19 C20 C21 -49.8(2)
Co1 O3 C21 C20 30.2(3)
Co1 O3 C21 C22 -150.45(14)
C25 C20 C21 O3 -179.78(18)
C19 C20 C21 O3 -1.6(3)
C25 C20 C21 C22 0.8(3)
C19 C20 C21 C22 179.05(18)
O3 C21 C22 C23 -178.95(18)
C20 C21 C22 C23 0.5(3)
O3 C21 C22 C26 1.8(3)
C20 C21 C22 C26 -178.81(18)
C21 C22 C23 C24 -0.9(3)
C26 C22 C23 C24 178.3(2)
C22 C23 C24 C25 0.1(3)
C22 C23 C24 C27 179.4(2)
C23 C24 C25 C20 1.2(3)
C27 C24 C25 C20 -178.0(2)
C21 C20 C25 C24 -1.7(3)
C19 C20 C25 C24 -179.90(19)
C32 N2 C28 C29 2.2(3)
Co1 N2 C28 C29 -167.60(16)
N2 C28 C29 C30 0.1(3)
C34 N3 C30 C31 175.2(2)
C33 N3 C30 C31 -11.3(3)
C34 N3 C30 C29 -4.3(3)
C33 N3 C30 C29 169.1(2)
C28 C29 C30 N3 176.3(2)
C28 C29 C30 C31 -3.2(3)
N3 C30 C31 C32 -175.4(2)
C29 C30 C31 C32 4.2(3)
C28 N2 C32 C31 -1.1(3)
Co1 N2 C32 C31 168.77(16)
C30 C31 C32 N2 -2.2(3)
C39 N4 C35 C36 -0.5(3)
Co1 N4 C35 C36 -172.42(15)
N4 C35 C36 C37 0.8(3)
C40 N5 C37 C36 -0.4(3)
C41 N5 C37 C36 166.7(2)
C40 N5 C37 C38 178.1(2)
C41 N5 C37 C38 -14.8(3)
C35 C36 C37 N5 177.67(19)
C35 C36 C37 C38 -0.9(3)
N5 C37 C38 C39 -177.69(19)
C36 C37 C38 C39 0.9(3)
C35 N4 C39 C38 0.5(3)
Co1 N4 C39 C38 172.46(14)
C37 C38 C39 N4 -0.7(3)
